data_7119326
loop_
_publ_author_name
'Fan, Cong Bin'
'Liu, Zhi Qiang'
'Gong, Le Le'
'Zheng, An Min'
'Zhang, Le'
'Yan, Chang Sheng'
'Wu, Hui Qiong'
'Feng, Xue Feng'
'Luo, Feng'

_publ_section_title
;
 Photoswitching adsorption selectivity in a diarylethene-azobenzene MOF.
;
_journal_issue 4
_journal_name_full 'Chemical communications (Cambridge, England)'
_journal_page_first 763
_journal_page_last 766
_journal_paper_doi 10.1039/c6cc08982h
_journal_volume 53
_journal_year 2017
_chemical_formula_sum 'C53 H32 F6 N6 O8 S2 Zn2'
_chemical_formula_weight 1189.71
_chemical_name_systematic
; 
 ? 
;
_space_group_IT_number 15
_symmetry_cell_setting monoclinic
_symmetry_space_group_name_Hall '-C 2yc'
_symmetry_space_group_name_H-M 'C 1 2/c 1'
_atom_sites_solution_hydrogens geom
_atom_sites_solution_primary direct
_atom_sites_solution_secondary difmap
_audit_creation_method SHELXL-97
_audit_update_record
;
2016-07-11 deposited with the CCDC.
2016-12-15 downloaded from the CCDC.
;
_cell_angle_alpha 90.00
_cell_angle_beta 126.403(2)
_cell_angle_gamma 90.00
_cell_formula_units_Z 4
_cell_length_a 22.4106(9)
_cell_length_b 23.6354(9)
_cell_length_c 15.2117(6)
_cell_measurement_reflns_used 9997
_cell_measurement_temperature 296(2)
_cell_measurement_theta_max 27.27
_cell_measurement_theta_min 2.26
_cell_volume 6485.1(5)
_computing_cell_refinement 'Bruker SMART'
_computing_data_collection 'Bruker SMART'
_computing_data_reduction 'Bruker SAINT'
_computing_molecular_graphics 'Bruker SHELXTL'
_computing_publication_material 'Bruker SHELXTL'
_computing_structure_refinement 'SHELXL-97 (Sheldrick, 1997)'
_computing_structure_solution 'SHELXS-97 (Sheldrick, 1990)'
_diffrn_ambient_temperature 296(2)
_diffrn_measured_fraction_theta_full 1.000
_diffrn_measured_fraction_theta_max 1.000
_diffrn_measurement_device_type 'CCD area detector'
_diffrn_measurement_method 'phi and omega scans'
_diffrn_radiation_monochromator graphite
_diffrn_radiation_source 'fine-focus sealed tube'
_diffrn_radiation_type MoK\a
_diffrn_radiation_wavelength 0.71073
_diffrn_reflns_av_R_equivalents 0.0202
_diffrn_reflns_av_sigmaI/netI 0.0189
_diffrn_reflns_limit_h_max 26
_diffrn_reflns_limit_h_min -25
_diffrn_reflns_limit_k_max 28
_diffrn_reflns_limit_k_min -24
_diffrn_reflns_limit_l_max 18
_diffrn_reflns_limit_l_min -18
_diffrn_reflns_number 25725
_diffrn_reflns_theta_full 25.00
_diffrn_reflns_theta_max 25.00
_diffrn_reflns_theta_min 1.42
_exptl_absorpt_coefficient_mu 0.870
_exptl_absorpt_correction_T_max 0.8592
_exptl_absorpt_correction_T_min 0.8453
_exptl_absorpt_correction_type multi-scan
_exptl_crystal_colour Red
_exptl_crystal_density_diffrn 1.219
_exptl_crystal_density_method 'not measured'
_exptl_crystal_description Block
_exptl_crystal_F_000 2408
_exptl_crystal_size_max 0.20
_exptl_crystal_size_mid 0.20
_exptl_crystal_size_min 0.18
_platon_squeeze_details
;
;
_refine_diff_density_max 0.819
_refine_diff_density_min -0.470
_refine_diff_density_rms 0.108
_refine_ls_extinction_method none
_refine_ls_goodness_of_fit_ref 1.141
_refine_ls_hydrogen_treatment constr
_refine_ls_matrix_type full
_refine_ls_number_parameters 349
_refine_ls_number_reflns 5728
_refine_ls_number_restraints 0
_refine_ls_restrained_S_all 1.141
_refine_ls_R_factor_all 0.0444
_refine_ls_R_factor_gt 0.0398
_refine_ls_shift/su_max 0.000
_refine_ls_shift/su_mean 0.000
_refine_ls_structure_factor_coef Fsqd
_refine_ls_weighting_details 'calc w=1/[\s^2^(Fo^2^)+(0.0806P)^2^+3.1972P] where P=(Fo^2^+2Fc^2^)/3'
_refine_ls_weighting_scheme calc
_refine_ls_wR_factor_gt 0.1239
_refine_ls_wR_factor_ref 0.1262
_reflns_number_gt 4923
_reflns_number_total 5728
_reflns_threshold_expression >2sigma(I)
_cod_data_source_file c6cc08982h2.cif
_cod_data_source_block ECUT30
_cod_depositor_comments
;
The following automatic conversions were performed:

'_symmetry_cell_setting' value 'Monoclinic' changed to 'monoclinic'
according to
/usr/data/users/saulius/crontab/automatic-downloads/rss-feeds/RSC/lib/dictionaries/cif_core.dic
dictionary named 'cif_core.dic' version 2.4.2 from 2011-04-26.

'_exptl_absorpt_correction_type' value 'Multi-scan' changed to
'multi-scan' according to
/usr/data/users/saulius/crontab/automatic-downloads/rss-feeds/RSC/lib/dictionaries/cif_core.dic
dictionary named 'cif_core.dic' version 2.4.2 from 2011-04-26.

Automatic conversion script
Id: cif_fix_values 4268 2015-11-12 08:31:59Z antanas 
;
_cod_original_cell_volume 6485.1(4)
_cod_original_sg_symbol_H-M C2/c
_cod_database_code 7119326

loop_
_symmetry_equiv_pos_as_xyz
'x, y, z'
'-x, y, -z+1/2'
'x+1/2, y+1/2, z'
'-x+1/2, y+1/2, -z+1/2'
'-x, -y, -z'
'x, -y, z-1/2'
'-x+1/2, -y+1/2, -z'
'x+1/2, -y+1/2, z-1/2'

loop_
_atom_site_label
_atom_site_type_symbol
_atom_site_fract_x
_atom_site_fract_y
_atom_site_fract_z
_atom_site_U_iso_or_equiv
_atom_site_adp_type
_atom_site_occupancy
_atom_site_symmetry_multiplicity
_atom_site_calc_flag
_atom_site_refinement_flags
C1 C 0.30206(17) -0.00326(12) 0.3737(3) 0.0433(7) Uani 1 1 d .
H1 H 0.3061 -0.0195 0.4327 0.052 Uiso 1 1 calc R
C2 C 0.93517(13) 0.43321(10) 1.10448(17) 0.0305(5) Uani 1 1 d .
C3 C 0.57262(13) 0.08950(10) 0.39489(18) 0.0324(5) Uani 1 1 d .
C4 C 0.89107(13) 0.38735(10) 1.02291(19) 0.0353(6) Uani 1 1 d .
C5 C 0.61883(15) 0.13424(11) 0.4797(2) 0.0441(6) Uani 1 1 d .
C6 C 0.35865(15) -0.00945(11) 0.3623(2) 0.0387(6) Uani 1 1 d .
H6 H 0.4007 -0.0297 0.4154 0.046 Uiso 1 1 calc R
C7 C 0.23975(15) 0.02730(13) 0.2967(2) 0.0465(7) Uani 1 1 d .
C8 C 0.60479(18) 0.15089(14) 0.5532(2) 0.0616(9) Uani 1 1 d .
H8 H 0.5648 0.1356 0.5485 0.074 Uiso 1 1 calc R
C9 C 0.29319(14) 0.03995(13) 0.2021(2) 0.0476(7) Uani 1 1 d .
H9 H 0.2892 0.0542 0.1419 0.057 Uiso 1 1 calc R
C10 C 0.85844(17) 0.33426(13) 0.8662(2) 0.0536(8) Uani 1 1 d .
H10 H 0.8652 0.3260 0.8128 0.064 Uiso 1 1 calc R
C11 C 0.90263(15) 0.37415(11) 0.9452(2) 0.0403(6) Uani 1 1 d .
H11 H 0.9400 0.3921 0.9463 0.048 Uiso 1 1 calc R
C12 C 0.83630(16) 0.35885(12) 1.0220(2) 0.0492(7) Uani 1 1 d .
H12 H 0.8284 0.3676 1.0739 0.059 Uiso 1 1 calc R
C13 C 0.23549(15) 0.04813(14) 0.2083(2) 0.0542(8) Uani 1 1 d .
H13 H 0.1935 0.0676 0.1533 0.065 Uiso 1 1 calc R
C14 C 0.79411(17) 0.31811(14) 0.9457(3) 0.0594(8) Uani 1 1 d .
H14 H 0.7589 0.2984 0.9473 0.071 Uiso 1 1 calc R
C15 C 0.80396(16) 0.30638(12) 0.8661(3) 0.0548(8) Uani 1 1 d .
C16 C 0.7099(2) 0.21359(14) 0.6407(3) 0.0709(10) Uani 1 1 d .
C17 C 0.6505(2) 0.19065(16) 0.6342(3) 0.0749(11) Uani 1 1 d .
H17 H 0.6411 0.2017 0.6836 0.090 Uiso 1 1 calc R
C18 C 0.18157(17) 0.04053(14) 0.3100(3) 0.0568(8) Uani 1 1 d .
C19 C 0.6787(2) 0.15782(15) 0.4882(3) 0.0697(10) Uani 1 1 d .
H19 H 0.6886 0.1469 0.4392 0.084 Uiso 1 1 calc R
C20 C 0.13427(17) 0.08502(15) 0.2669(3) 0.0664(9) Uani 1 1 d .
H20 H 0.1324 0.1109 0.2192 0.080 Uiso 1 1 calc R
C21 C 0.0353(2) 0.13577(16) 0.2684(5) 0.0965(15) Uani 1 1 d .
C22 C 0.7240(2) 0.19716(17) 0.5678(3) 0.0861(13) Uani 1 1 d .
H22 H 0.7639 0.2125 0.5722 0.103 Uiso 1 1 calc R
C23 C 0.08753(19) 0.08855(15) 0.3015(4) 0.0758(11) Uani 1 1 d .
C24 C 0.0992(2) 0.04626(19) 0.3691(4) 0.0898(13) Uani 1 1 d .
C25 C 0.0640(3) 0.1958(2) 0.2860(10) 0.194(4) Uani 1 1 d .
C26 C 0.0000 0.2337(3) 0.2500 0.202(7) Uani 1 2 d S
C27 C 0.0635(3) 0.0340(3) 0.4262(6) 0.147(3) Uani 1 1 d .
H27A H 0.0624 0.0679 0.4599 0.221 Uiso 1 1 calc R
H27B H 0.0917 0.0056 0.4811 0.221 Uiso 1 1 calc R
H27C H 0.0138 0.0206 0.3738 0.221 Uiso 1 1 calc R
F1 F 0.1215(3) 0.20402(19) 0.3887(7) 0.283(4) Uani 1 1 d .
F2 F 0.0916(4) 0.20596(16) 0.2336(9) 0.305(5) Uani 1 1 d .
F3 F -0.0155(3) 0.2667(2) 0.1727(6) 0.318(5) Uani 1 1 d .
N1 N 0.75231(17) 0.26346(13) 0.7878(2) 0.0699(8) Uani 1 1 d .
N2 N 0.76261(19) 0.25578(15) 0.7203(3) 0.0805(9) Uani 1 1 d .
N3 N 0.35560(11) 0.01218(8) 0.27911(17) 0.0314(5) Uani 1 1 d .
O1 O 0.51730(10) 0.07074(8) 0.38659(14) 0.0429(4) Uani 1 1 d .
O2 O 0.59456(10) 0.07327(8) 0.34078(14) 0.0450(5) Uani 1 1 d .
O3 O 0.91104(10) 0.45251(8) 1.15415(14) 0.0443(5) Uani 1 1 d .
O4 O 0.99207(10) 0.45045(8) 1.11492(14) 0.0418(4) Uani 1 1 d .
S1 S 0.16854(8) 0.00181(5) 0.39313(12) 0.0858(4) Uani 1 1 d .
Zn1 Zn 0.444493(13) 0.010851(11) 0.274198(19) 0.02368(13) Uani 1 1 d .

loop_
_atom_site_aniso_label
_atom_site_aniso_U_11
_atom_site_aniso_U_22
_atom_site_aniso_U_33
_atom_site_aniso_U_23
_atom_site_aniso_U_13
_atom_site_aniso_U_12
C1 0.0405(16) 0.0496(16) 0.0471(17) 0.0098(12) 0.0299(14) 0.0054(12)
C2 0.0315(13) 0.0249(12) 0.0244(11) -0.0052(9) 0.0108(10) -0.0023(10)
C3 0.0343(13) 0.0271(13) 0.0247(11) -0.0049(9) 0.0115(10) -0.0020(10)
C4 0.0315(13) 0.0284(13) 0.0340(13) -0.0085(10) 0.0130(11) -0.0039(10)
C5 0.0430(15) 0.0365(15) 0.0387(14) -0.0123(11) 0.0167(12) -0.0066(12)
C6 0.0340(15) 0.0429(15) 0.0381(14) 0.0070(11) 0.0207(12) 0.0072(11)
C7 0.0347(15) 0.0544(17) 0.0563(17) 0.0029(14) 0.0303(14) 0.0007(13)
C8 0.0513(18) 0.066(2) 0.0556(18) -0.0332(16) 0.0251(15) -0.0098(16)
C9 0.0335(14) 0.069(2) 0.0368(13) 0.0141(13) 0.0187(12) 0.0122(14)
C10 0.0601(19) 0.0489(17) 0.0427(15) -0.0198(13) 0.0256(15) 0.0005(15)
C11 0.0402(14) 0.0368(14) 0.0384(13) -0.0118(11) 0.0203(12) -0.0041(11)
C12 0.0455(16) 0.0454(17) 0.0563(17) -0.0208(14) 0.0300(14) -0.0163(13)
C13 0.0288(14) 0.075(2) 0.0489(16) 0.0189(15) 0.0176(13) 0.0165(14)
C14 0.0470(18) 0.0515(19) 0.071(2) -0.0250(16) 0.0305(16) -0.0207(15)
C15 0.0406(16) 0.0376(16) 0.0583(18) -0.0223(14) 0.0142(14) -0.0147(13)
C16 0.061(2) 0.051(2) 0.065(2) -0.0283(17) 0.0174(18) -0.0258(17)
C17 0.072(2) 0.078(2) 0.061(2) -0.0392(19) 0.0321(18) -0.003(2)
C18 0.0425(16) 0.061(2) 0.078(2) 0.0078(17) 0.0420(16) 0.0046(15)
C19 0.077(2) 0.067(2) 0.066(2) -0.0352(18) 0.044(2) -0.0418(19)
C20 0.0457(18) 0.061(2) 0.109(3) 0.0176(19) 0.0553(19) 0.0088(16)
C21 0.068(2) 0.056(2) 0.200(5) 0.005(3) 0.098(3) 0.0018(19)
C22 0.096(3) 0.084(3) 0.080(3) -0.048(2) 0.054(2) -0.058(2)
C23 0.059(2) 0.058(2) 0.143(4) 0.007(2) 0.078(2) 0.0022(17)
C24 0.087(3) 0.083(3) 0.153(4) 0.021(3) 0.101(3) 0.019(2)
C25 0.080(4) 0.066(3) 0.464(13) 0.007(6) 0.177(7) -0.008(3)
C26 0.104(6) 0.034(3) 0.48(2) 0.000 0.184(11) 0.000
C27 0.155(5) 0.156(5) 0.233(7) 0.053(6) 0.172(6) 0.043(5)
F1 0.108(3) 0.108(3) 0.523(11) -0.077(5) 0.127(5) -0.046(3)
F2 0.281(6) 0.080(2) 0.771(15) 0.112(5) 0.431(9) 0.049(3)
F3 0.157(5) 0.211(4) 0.621(15) 0.216(7) 0.250(9) 0.082(4)
N1 0.0661(19) 0.0658(19) 0.0701(18) -0.0234(15) 0.0363(16) -0.0062(15)
N2 0.089(2) 0.081(2) 0.076(2) -0.0251(17) 0.0514(19) -0.0223(18)
N3 0.0264(11) 0.0372(12) 0.0291(11) 0.0008(8) 0.0157(9) 0.0032(8)
O1 0.0409(11) 0.0459(11) 0.0386(9) -0.0182(8) 0.0217(8) -0.0137(9)
O2 0.0451(11) 0.0457(11) 0.0458(10) -0.0226(9) 0.0279(9) -0.0166(9)
O3 0.0414(11) 0.0470(11) 0.0412(10) -0.0201(8) 0.0227(9) -0.0089(8)
O4 0.0399(10) 0.0415(10) 0.0388(9) -0.0166(8) 0.0205(8) -0.0185(8)
S1 0.0887(8) 0.0905(7) 0.1249(10) 0.0391(7) 0.0889(8) 0.0312(6)
Zn1 0.02207(18) 0.02484(19) 0.02172(17) 0.00135(9) 0.01167(14) 0.00364(9)

loop_
_atom_type_symbol
_atom_type_description
_atom_type_scat_dispersion_real
_atom_type_scat_dispersion_imag
_atom_type_scat_source
C C 0.0033 0.0016 'International Tables Vol C Tables 4.2.6.8 and 6.1.1.4'
H H 0.0000 0.0000 'International Tables Vol C Tables 4.2.6.8 and 6.1.1.4'
O O 0.0106 0.0060 'International Tables Vol C Tables 4.2.6.8 and 6.1.1.4'
N N 0.0061 0.0033 'International Tables Vol C Tables 4.2.6.8 and 6.1.1.4'
Zn Zn 0.2839 1.4301 'International Tables Vol C Tables 4.2.6.8 and 6.1.1.4'
S S 0.1246 0.1234 'International Tables Vol C Tables 4.2.6.8 and 6.1.1.4'
F F 0.0171 0.0103 'International Tables Vol C Tables 4.2.6.8 and 6.1.1.4'

loop_
_geom_angle_atom_site_label_1
_geom_angle_atom_site_label_2
_geom_angle_atom_site_label_3
_geom_angle
_geom_angle_site_symmetry_1
_geom_angle_site_symmetry_3
C7 C1 C6 119.3(3) . .
C7 C1 H1 120.4 . .
C6 C1 H1 120.4 . .
O3 C2 O4 125.3(2) . .
O3 C2 C4 117.2(2) . .
O4 C2 C4 117.5(2) . .
O2 C3 O1 125.6(2) . .
O2 C3 C5 116.3(2) . .
O1 C3 C5 118.1(2) . .
C11 C4 C12 119.5(2) . .
C11 C4 C2 120.3(2) . .
C12 C4 C2 120.2(2) . .
C8 C5 C19 118.8(3) . .
C8 C5 C3 121.4(3) . .
C19 C5 C3 119.8(2) . .
N3 C6 C1 123.0(2) . .
N3 C6 H6 118.5 . .
C1 C6 H6 118.5 . .
C1 C7 C13 117.7(3) . .
C1 C7 C18 121.9(3) . .
C13 C7 C18 120.3(3) . .
C5 C8 C17 120.2(3) . .
C5 C8 H8 119.9 . .
C17 C8 H8 119.9 . .
N3 C9 C13 123.1(2) . .
N3 C9 H9 118.4 . .
C13 C9 H9 118.4 . .
C11 C10 C15 120.1(3) . .
C11 C10 H10 119.9 . .
C15 C10 H10 119.9 . .
C10 C11 C4 119.7(3) . .
C10 C11 H11 120.2 . .
C4 C11 H11 120.2 . .
C14 C12 C4 120.7(3) . .
C14 C12 H12 119.6 . .
C4 C12 H12 119.6 . .
C9 C13 C7 119.7(3) . .
C9 C13 H13 120.1 . .
C7 C13 H13 120.1 . .
C12 C14 C15 119.8(3) . .
C12 C14 H14 120.1 . .
C15 C14 H14 120.1 . .
C14 C15 C10 120.2(3) . .
C14 C15 N1 113.0(3) . .
C10 C15 N1 126.8(3) . .
C22 C16 C17 120.1(3) . .
C22 C16 N2 113.5(3) . .
C17 C16 N2 126.4(3) . .
C16 C17 C8 119.8(3) . .
C16 C17 H17 120.1 . .
C8 C17 H17 120.1 . .
C20 C18 C7 127.1(3) . .
C20 C18 S1 110.1(2) . .
C7 C18 S1 122.7(2) . .
C22 C19 C5 121.3(3) . .
C22 C19 H19 119.4 . .
C5 C19 H19 119.4 . .
C18 C20 C23 113.7(3) . .
C18 C20 H20 123.1 . .
C23 C20 H20 123.1 . .
C21 C21 C23 130.57(19) 2 .
C21 C21 C25 110.5(2) 2 .
C23 C21 C25 118.7(3) . .
C16 C22 C19 119.8(4) . .
C16 C22 H22 120.1 . .
C19 C22 H22 120.1 . .
C24 C23 C20 112.7(3) . .
C24 C23 C21 125.5(3) . .
C20 C23 C21 121.8(3) . .
C23 C24 C27 130.5(4) . .
C23 C24 S1 111.0(3) . .
C27 C24 S1 118.4(3) . .
F2 C25 F1 102.5(5) . .
F2 C25 C26 111.8(8) . .
F1 C25 C26 113.2(8) . .
F2 C25 C21 112.1(8) . .
F1 C25 C21 111.1(8) . .
C26 C25 C21 106.4(4) . .
F3 C26 F3 104.6(8) . 2
F3 C26 C25 112.5(5) . .
F3 C26 C25 110.6(5) 2 .
F3 C26 C25 110.6(5) . 2
F3 C26 C25 112.5(5) 2 2
C25 C26 C25 106.2(5) . 2
C24 C27 H27A 109.5 . .
C24 C27 H27B 109.5 . .
H27A C27 H27B 109.5 . .
C24 C27 H27C 109.5 . .
H27A C27 H27C 109.5 . .
H27B C27 H27C 109.5 . .
N2 N1 C15 110.0(3) . .
N1 N2 C16 110.0(3) . .
C6 N3 C9 117.1(2) . .
C6 N3 Zn1 122.02(18) . .
C9 N3 Zn1 120.60(18) . .
C3 O1 Zn1 125.07(15) . .
C3 O2 Zn1 130.67(16) . 2_655
C2 O3 Zn1 136.65(16) . 3_556
C2 O4 Zn1 119.66(15) . 4_656
C18 S1 C24 92.54(18) . .
O4 Zn1 N3 101.52(8) 4_646 .
O4 Zn1 O3 88.42(8) 4_646 3_444
N3 Zn1 O3 101.25(8) . 3_444
O4 Zn1 O2 163.39(8) 4_646 2_655
N3 Zn1 O2 95.09(8) . 2_655
O3 Zn1 O2 88.78(8) 3_444 2_655
O4 Zn1 O1 88.53(8) 4_646 .
N3 Zn1 O1 105.54(8) . .
O3 Zn1 O1 153.10(8) 3_444 .
O2 Zn1 O1 86.59(8) 2_655 .
O4 Zn1 Zn1 85.94(5) 4_646 2_655
N3 Zn1 Zn1 170.20(6) . 2_655
O3 Zn1 Zn1 72.35(5) 3_444 2_655
O2 Zn1 Zn1 77.61(5) 2_655 2_655
O1 Zn1 Zn1 80.78(5) . 2_655

loop_
_geom_bond_atom_site_label_1
_geom_bond_atom_site_label_2
_geom_bond_distance
_geom_bond_site_symmetry_2
C1 C7 1.380(4) .
C1 C6 1.386(4) .
C1 H1 0.9300 .
C2 O3 1.248(3) .
C2 O4 1.256(3) .
C2 C4 1.495(3) .
C3 O2 1.244(3) .
C3 O1 1.251(3) .
C3 C5 1.507(3) .
C4 C11 1.388(3) .
C4 C12 1.393(4) .
C5 C8 1.385(4) .
C5 C19 1.388(4) .
C6 N3 1.329(3) .
C6 H6 0.9300 .
C7 C13 1.380(4) .
C7 C18 1.467(4) .
C8 C17 1.398(4) .
C8 H8 0.9300 .
C9 N3 1.347(3) .
C9 C13 1.365(4) .
C9 H9 0.9300 .
C10 C11 1.379(4) .
C10 C15 1.387(5) .
C10 H10 0.9300 .
C11 H11 0.9300 .
C12 C14 1.366(4) .
C12 H12 0.9300 .
C13 H13 0.9300 .
C14 C15 1.381(5) .
C14 H14 0.9300 .
C15 N1 1.467(4) .
C16 C22 1.377(5) .
C16 C17 1.385(5) .
C16 N2 1.469(4) .
C17 H17 0.9300 .
C18 C20 1.354(4) .
C18 S1 1.721(3) .
C19 C22 1.379(4) .
C19 H19 0.9300 .
C20 C23 1.427(4) .
C20 H20 0.9300 .
C21 C21 1.327(7) 2
C21 C23 1.474(5) .
C21 C25 1.515(6) .
C22 H22 0.9300 .
C23 C24 1.343(5) .
C24 C27 1.519(5) .
C24 S1 1.725(4) .
C25 F2 1.289(12) .
C25 F1 1.323(13) .
C25 C26 1.494(6) .
C26 F3 1.275(6) .
C26 F3 1.275(6) 2
C26 C25 1.494(6) 2
C27 H27A 0.9600 .
C27 H27B 0.9600 .
C27 H27C 0.9600 .
N1 N2 1.194(4) .
N3 Zn1 2.038(2) .
O1 Zn1 2.0682(16) .
O2 Zn1 2.0456(17) 2_655
O3 Zn1 2.0428(16) 3_556
O4 Zn1 2.0145(16) 4_656
Zn1 O4 2.0144(16) 4_646
Zn1 O3 2.0428(16) 3_444
Zn1 O2 2.0456(17) 2_655
Zn1 Zn1 2.9842(5) 2_655

loop_
_geom_torsion_atom_site_label_1
_geom_torsion_atom_site_label_2
_geom_torsion_atom_site_label_3
_geom_torsion_atom_site_label_4
_geom_torsion
_geom_torsion_site_symmetry_1
_geom_torsion_site_symmetry_4
O3 C2 C4 C11 163.1(2) . .
O4 C2 C4 C11 -14.7(3) . .
O3 C2 C4 C12 -14.7(3) . .
O4 C2 C4 C12 167.5(2) . .
O2 C3 C5 C8 -172.5(3) . .
O1 C3 C5 C8 5.5(4) . .
O2 C3 C5 C19 4.7(4) . .
O1 C3 C5 C19 -177.2(3) . .
C7 C1 C6 N3 -0.9(4) . .
C6 C1 C7 C13 3.0(5) . .
C6 C1 C7 C18 -173.4(3) . .
C19 C5 C8 C17 -0.1(5) . .
C3 C5 C8 C17 177.1(3) . .
C15 C10 C11 C4 -1.7(4) . .
C12 C4 C11 C10 1.9(4) . .
C2 C4 C11 C10 -175.9(2) . .
C11 C4 C12 C14 0.1(4) . .
C2 C4 C12 C14 177.9(3) . .
N3 C9 C13 C7 -0.1(5) . .
C1 C7 C13 C9 -2.5(5) . .
C18 C7 C13 C9 173.9(3) . .
C4 C12 C14 C15 -2.3(5) . .
C12 C14 C15 C10 2.5(5) . .
C12 C14 C15 N1 -177.5(3) . .
C11 C10 C15 C14 -0.5(5) . .
C11 C10 C15 N1 179.5(3) . .
C22 C16 C17 C8 -0.2(6) . .
N2 C16 C17 C8 179.7(3) . .
C5 C8 C17 C16 0.2(6) . .
C1 C7 C18 C20 153.5(4) . .
C13 C7 C18 C20 -22.8(5) . .
C1 C7 C18 S1 -22.2(5) . .
C13 C7 C18 S1 161.5(3) . .
C8 C5 C19 C22 0.0(6) . .
C3 C5 C19 C22 -177.3(3) . .
C7 C18 C20 C23 -175.6(3) . .
S1 C18 C20 C23 0.6(4) . .
C17 C16 C22 C19 0.1(7) . .
N2 C16 C22 C19 -179.8(4) . .
C5 C19 C22 C16 0.0(6) . .
C18 C20 C23 C24 -0.9(5) . .
C18 C20 C23 C21 176.5(4) . .
C21 C21 C23 C24 -48.3(11) 2 .
C25 C21 C23 C24 125.4(7) . .
C21 C21 C23 C20 134.6(8) 2 .
C25 C21 C23 C20 -51.7(9) . .
C20 C23 C24 C27 178.9(5) . .
C21 C23 C24 C27 1.6(9) . .
C20 C23 C24 S1 0.8(5) . .
C21 C23 C24 S1 -176.5(4) . .
C21 C21 C25 F2 -124.9(8) 2 .
C23 C21 C25 F2 60.2(12) . .
C21 C21 C25 F1 121.2(7) 2 .
C23 C21 C25 F1 -53.7(10) . .
C21 C21 C25 C26 -2.5(11) 2 .
C23 C21 C25 C26 -177.4(5) . .
F2 C25 C26 F3 2.3(11) . .
F1 C25 C26 F3 117.4(9) . .
C21 C25 C26 F3 -120.3(7) . .
F2 C25 C26 F3 -114.3(10) . 2
F1 C25 C26 F3 0.8(8) . 2
C21 C25 C26 F3 123.1(8) . 2
F2 C25 C26 C25 123.4(12) . 2
F1 C25 C26 C25 -121.5(10) . 2
C21 C25 C26 C25 0.8(4) . 2
C14 C15 N1 N2 178.9(3) . .
C10 C15 N1 N2 -1.1(5) . .
C15 N1 N2 C16 -178.9(3) . .
C22 C16 N2 N1 -172.4(4) . .
C17 C16 N2 N1 7.7(6) . .
C1 C6 N3 C9 -1.7(4) . .
C1 C6 N3 Zn1 172.2(2) . .
C13 C9 N3 C6 2.3(4) . .
C13 C9 N3 Zn1 -171.8(2) . .
O2 C3 O1 Zn1 -3.7(4) . .
C5 C3 O1 Zn1 178.48(16) . .
O1 C3 O2 Zn1 -2.5(4) . 2_655
C5 C3 O2 Zn1 175.37(17) . 2_655
O4 C2 O3 Zn1 -5.0(4) . 3_556
C4 C2 O3 Zn1 177.45(17) . 3_556
O3 C2 O4 Zn1 3.9(3) . 4_656
C4 C2 O4 Zn1 -178.55(15) . 4_656
C20 C18 S1 C24 -0.1(3) . .
C7 C18 S1 C24 176.2(3) . .
C23 C24 S1 C18 -0.4(4) . .
C27 C24 S1 C18 -178.8(5) . .
C6 N3 Zn1 O4 18.4(2) . 4_646
C9 N3 Zn1 O4 -167.8(2) . 4_646
C6 N3 Zn1 O3 109.1(2) . 3_444
C9 N3 Zn1 O3 -77.1(2) . 3_444
C6 N3 Zn1 O2 -161.1(2) . 2_655
C9 N3 Zn1 O2 12.7(2) . 2_655
C6 N3 Zn1 O1 -73.2(2) . .
C9 N3 Zn1 O1 100.5(2) . .
C6 N3 Zn1 Zn1 157.5(2) . 2_655
C9 N3 Zn1 Zn1 -28.7(5) . 2_655
C3 O1 Zn1 O4 91.2(2) . 4_646
C3 O1 Zn1 N3 -167.28(19) . .
C3 O1 Zn1 O3 7.6(3) . 3_444
C3 O1 Zn1 O2 -72.9(2) . 2_655
C3 O1 Zn1 Zn1 5.05(19) . 2_655

loop_
_platon_squeeze_void_nr
_platon_squeeze_void_average_x
_platon_squeeze_void_average_y
_platon_squeeze_void_average_z
_platon_squeeze_void_volume
_platon_squeeze_void_count_electrons
_platon_squeeze_void_content
1 0.000 0.156 -0.250 516 173 ' '
2 0.000 0.844 0.250 516 174 ' '
3 0.500 0.344 0.250 516 174 ' '
4 0.500 0.656 -0.250 516 173 ' '
